data_7047322
loop_
_publ_author_name
'Huynh, Winn'
'Culver, Damien B.'
'Tafazolian, Hosein'
'Conley, Matthew P.'

_publ_section_title
;
 Solid-state <sup>45</sup>Sc NMR studies of Cp*<sub>2</sub>Sc-X and
 Cp*<sub>2</sub>ScX(THF).
;
_journal_issue 37
_journal_name_full 'Dalton transactions (Cambridge, England : 2003)'
_journal_page_first 13063
_journal_page_last 13071
_journal_paper_doi 10.1039/c8dt02623h
_journal_volume 47
_journal_year 2018
_chemical_formula_sum 'C20 H30 F Sc'
_chemical_formula_weight 334.40
_space_group_crystal_system orthorhombic
_space_group_IT_number 60
_space_group_name_Hall '-P 2n 2ab'
_space_group_name_H-M_alt 'P b c n'
_symmetry_space_group_name_Hall '-P 2n 2ab'
_symmetry_space_group_name_H-M 'P b c n'
_atom_sites_solution_hydrogens geom
_audit_creation_method SHELXL-2013
_audit_update_record
;
2018-06-27 deposited with the CCDC.
2018-08-21 downloaded from the CCDC.
;
_cell_angle_alpha 90
_cell_angle_beta 90
_cell_angle_gamma 90
_cell_formula_units_Z 4
_cell_length_a 11.3988(6)
_cell_length_b 14.3350(8)
_cell_length_c 10.8986(6)
_cell_measurement_reflns_used 9931
_cell_measurement_temperature 100(2)
_cell_measurement_theta_max 31.23
_cell_measurement_theta_min 2.28
_cell_volume 1780.85(17)
_computing_cell_refinement 'Bruker SAINT'
_computing_data_collection 'Bruker APEX2'
_computing_data_reduction 'Bruker SAINT'
_computing_molecular_graphics 'Bruker SHELXTL'
_computing_publication_material 'Bruker SHELXTL'
_computing_structure_refinement 'SHELXL-2013 (Sheldrick, 2013)'
_computing_structure_solution 'SHELXS-97 (Sheldrick 2008)'
_diffrn_ambient_temperature 100(2)
_diffrn_measured_fraction_theta_full 1.000
_diffrn_measured_fraction_theta_max 1.000
_diffrn_measurement_device_type 'Bruker APEX-II CCD'
_diffrn_measurement_method '\f and \w scans'
_diffrn_radiation_type MoK\a
_diffrn_radiation_wavelength 0.71073
_diffrn_reflns_av_R_equivalents 0.0418
_diffrn_reflns_av_unetI/netI 0.0164
_diffrn_reflns_Laue_measured_fraction_full 1.000
_diffrn_reflns_Laue_measured_fraction_max 1.000
_diffrn_reflns_limit_h_max 16
_diffrn_reflns_limit_h_min -16
_diffrn_reflns_limit_k_max 20
_diffrn_reflns_limit_k_min -20
_diffrn_reflns_limit_l_max 15
_diffrn_reflns_limit_l_min -15
_diffrn_reflns_number 40102
_diffrn_reflns_point_group_measured_fraction_full 1.000
_diffrn_reflns_point_group_measured_fraction_max 1.000
_diffrn_reflns_theta_full 25.242
_diffrn_reflns_theta_max 30.505
_diffrn_reflns_theta_min 2.283
_exptl_absorpt_coefficient_mu 0.418
_exptl_absorpt_correction_type multi-scan
_exptl_absorpt_process_details 'Bruker SADABS'
_exptl_crystal_colour colourless
_exptl_crystal_density_diffrn 1.247
_exptl_crystal_density_meas ?
_exptl_crystal_density_method 'not measured'
_exptl_crystal_description 'prism frag'
_exptl_crystal_F_000 720
_exptl_crystal_size_max 0.253
_exptl_crystal_size_mid 0.197
_exptl_crystal_size_min 0.085
_exptl_transmission_factor_max 0.942
_exptl_transmission_factor_min 0.878
_refine_diff_density_max 1.077
_refine_diff_density_min -0.375
_refine_diff_density_rms 0.070
_refine_ls_extinction_method none
_refine_ls_goodness_of_fit_ref 1.077
_refine_ls_hydrogen_treatment constr
_refine_ls_matrix_type full
_refine_ls_number_parameters 106
_refine_ls_number_reflns 2728
_refine_ls_number_restraints 0
_refine_ls_restrained_S_all 1.077
_refine_ls_R_factor_all 0.0430
_refine_ls_R_factor_gt 0.0361
_refine_ls_shift/su_max 0.000
_refine_ls_shift/su_mean 0.000
_refine_ls_structure_factor_coef Fsqd
_refine_ls_weighting_details 'w=1/[\s^2^(Fo^2^)+(0.0569P)^2^+0.6858P] where P=(Fo^2^+2Fc^2^)/3'
_refine_ls_weighting_scheme calc
_refine_ls_wR_factor_gt 0.0949
_refine_ls_wR_factor_ref 0.1001
_reflns_Friedel_coverage 0.000
_reflns_number_gt 2350
_reflns_number_total 2728
_reflns_threshold_expression 'I > 2\s(I)'
_cod_data_source_file c8dt02623h2.cif
_cod_data_source_block mc8wh_0m
_cod_depositor_comments
;
The following automatic conversions were performed:

'_exptl_crystal_density_meas' value 'not measured' was changed to '?'
- the value is perceived as not measured.

Automatic conversion script
Id: cif_fix_values 4973 2017-02-22 13:04:09Z antanas 

 Adding full bibliography for 7047321--7047324.cif.
;
_cod_database_code 7047322
_shelx_space_group_comment
; 
The symmetry employed for this shelxl refinement is uniquely defined 
by the following loop, which should always be used as a source of 
symmetry information in preference to the above space-group names. 
They are only intended as comments. 
;
_shelx_estimated_absorpt_t_min 0.902
_shelx_estimated_absorpt_t_max 0.965
_shelxl_version_number 2013-4

loop_
_space_group_symop_operation_xyz
'x, y, z'
'-x+1/2, -y+1/2, z+1/2'
'-x, y, -z+1/2'
'x+1/2, -y+1/2, -z'
'-x, -y, -z'
'x-1/2, y-1/2, -z-1/2'
'x, -y, z-1/2'
'-x-1/2, y-1/2, z'

loop_
_atom_site_label
_atom_site_type_symbol
_atom_site_fract_x
_atom_site_fract_y
_atom_site_fract_z
_atom_site_U_iso_or_equiv
_atom_site_adp_type
_atom_site_occupancy
_atom_site_site_symmetry_order
_atom_site_calc_flag
_atom_site_refinement_flags_posn
_atom_site_refinement_flags_adp
_atom_site_refinement_flags_occupancy
Sc1 Sc 0.5000 0.33131(2) 0.2500 0.01202(9) Uani 1 2 d S T P
F1 F 0.5000 0.46576(8) 0.2500 0.0282(3) Uani 1 2 d S T P
C1 C 0.56457(10) 0.29272(8) 0.03931(10) 0.0137(2) Uani 1 1 d . . .
C2 C 0.58364(10) 0.20990(8) 0.10945(10) 0.0139(2) Uani 1 1 d . . .
C3 C 0.67051(10) 0.22976(8) 0.19931(10) 0.0139(2) Uani 1 1 d . . .
C4 C 0.70537(10) 0.32449(8) 0.18399(10) 0.0142(2) Uani 1 1 d . . .
C5 C 0.64248(10) 0.36265(8) 0.08342(10) 0.0135(2) Uani 1 1 d . . .
C6 C 0.48104(11) 0.30119(9) -0.06739(11) 0.0193(2) Uani 1 1 d . . .
H6A H 0.5011 0.2546 -0.1298 0.029 Uiso 1 1 calc R U .
H6B H 0.4871 0.3638 -0.1029 0.029 Uiso 1 1 calc R U .
H6C H 0.4006 0.2906 -0.0388 0.029 Uiso 1 1 calc R U .
C7 C 0.53550(11) 0.11537(8) 0.07687(11) 0.0181(2) Uani 1 1 d . . .
H7A H 0.5885 0.0846 0.0188 0.027 Uiso 1 1 calc R U .
H7B H 0.4579 0.1225 0.0393 0.027 Uiso 1 1 calc R U .
H7C H 0.5287 0.0774 0.1513 0.027 Uiso 1 1 calc R U .
C8 C 0.72743(11) 0.16121(8) 0.28501(12) 0.0186(2) Uani 1 1 d . . .
H8A H 0.6813 0.1036 0.2870 0.028 Uiso 1 1 calc R U .
H8B H 0.7311 0.1880 0.3676 0.028 Uiso 1 1 calc R U .
H8C H 0.8070 0.1474 0.2563 0.028 Uiso 1 1 calc R U .
C9 C 0.79555(11) 0.37559(9) 0.25944(12) 0.0204(2) Uani 1 1 d . . .
H9A H 0.8680 0.3822 0.2118 0.031 Uiso 1 1 calc R U .
H9B H 0.8118 0.3403 0.3345 0.031 Uiso 1 1 calc R U .
H9C H 0.7655 0.4375 0.2811 0.031 Uiso 1 1 calc R U .
C10 C 0.65917(11) 0.45967(8) 0.03455(11) 0.0183(2) Uani 1 1 d . . .
H10A H 0.6435 0.5050 0.0999 0.027 Uiso 1 1 calc R U .
H10B H 0.6048 0.4703 -0.0337 0.027 Uiso 1 1 calc R U .
H10C H 0.7400 0.4671 0.0056 0.027 Uiso 1 1 calc R U .

loop_
_atom_site_aniso_label
_atom_site_aniso_U_11
_atom_site_aniso_U_22
_atom_site_aniso_U_33
_atom_site_aniso_U_23
_atom_site_aniso_U_13
_atom_site_aniso_U_12
Sc1 0.01237(15) 0.01252(15) 0.01116(15) 0.000 0.00150(9) 0.000
F1 0.0349(7) 0.0206(5) 0.0292(6) 0.000 0.0196(5) 0.000
C1 0.0139(5) 0.0156(5) 0.0116(4) -0.0013(4) 0.0008(4) 0.0010(4)
C2 0.0135(5) 0.0149(5) 0.0133(4) -0.0020(4) 0.0007(4) 0.0004(4)
C3 0.0133(5) 0.0152(5) 0.0131(5) -0.0007(4) -0.0001(4) 0.0020(4)
C4 0.0120(5) 0.0158(5) 0.0149(5) -0.0015(4) 0.0002(4) 0.0004(4)
C5 0.0134(5) 0.0138(5) 0.0133(5) -0.0001(4) 0.0025(4) 0.0006(4)
C6 0.0196(5) 0.0235(6) 0.0149(5) -0.0006(4) -0.0037(4) 0.0016(4)
C7 0.0202(5) 0.0154(5) 0.0187(5) -0.0041(4) 0.0019(4) -0.0022(4)
C8 0.0181(5) 0.0194(6) 0.0184(5) 0.0024(4) -0.0014(4) 0.0043(4)
C9 0.0165(5) 0.0210(6) 0.0237(6) -0.0045(5) -0.0031(4) -0.0019(4)
C10 0.0203(5) 0.0155(5) 0.0189(5) 0.0019(4) 0.0045(4) -0.0008(4)

loop_
_atom_type_symbol
_atom_type_description
_atom_type_scat_dispersion_real
_atom_type_scat_dispersion_imag
_atom_type_scat_source
C C 0.0033 0.0016 'International Tables Vol C Tables 4.2.6.8 and 6.1.1.4'
H H 0.0000 0.0000 'International Tables Vol C Tables 4.2.6.8 and 6.1.1.4'
F F 0.0171 0.0103 'International Tables Vol C Tables 4.2.6.8 and 6.1.1.4'
Sc Sc 0.2519 0.3716 'International Tables Vol C Tables 4.2.6.8 and 6.1.1.4'

loop_
_geom_angle_atom_site_label_1
_geom_angle_atom_site_label_2
_geom_angle_atom_site_label_3
_geom_angle
_geom_angle_site_symmetry_1
_geom_angle_site_symmetry_3
F1 Sc1 C4 92.29(3) . 3_655
F1 Sc1 C4 92.29(3) . .
C4 Sc1 C4 175.43(5) 3_655 .
F1 Sc1 C1 102.92(3) . .
C4 Sc1 C1 123.21(4) 3_655 .
C4 Sc1 C1 55.56(4) . .
F1 Sc1 C1 102.92(3) . 3_655
C4 Sc1 C1 55.56(4) 3_655 3_655
C4 Sc1 C1 123.21(4) . 3_655
C1 Sc1 C1 154.16(5) . 3_655
F1 Sc1 C5 79.55(3) . 3_655
C4 Sc1 C5 33.47(4) 3_655 3_655
C4 Sc1 C5 148.06(4) . 3_655
C1 Sc1 C5 156.34(4) . 3_655
C1 Sc1 C5 33.41(4) 3_655 3_655
F1 Sc1 C5 79.55(3) . .
C4 Sc1 C5 148.06(4) 3_655 .
C4 Sc1 C5 33.47(4) . .
C1 Sc1 C5 33.41(4) . .
C1 Sc1 C5 156.34(4) 3_655 .
C5 Sc1 C5 159.10(5) 3_655 .
F1 Sc1 C3 125.77(3) . 3_655
C4 Sc1 C3 33.50(4) 3_655 3_655
C4 Sc1 C3 141.93(4) . 3_655
C1 Sc1 C3 107.90(4) . 3_655
C1 Sc1 C3 55.33(4) 3_655 3_655
C5 Sc1 C3 55.37(4) 3_655 3_655
C5 Sc1 C3 141.29(4) . 3_655
F1 Sc1 C3 125.77(3) . .
C4 Sc1 C3 141.93(4) 3_655 .
C4 Sc1 C3 33.50(4) . .
C1 Sc1 C3 55.33(4) . .
C1 Sc1 C3 107.90(4) 3_655 .
C5 Sc1 C3 141.29(4) 3_655 .
C5 Sc1 C3 55.37(4) . .
C3 Sc1 C3 108.46(5) 3_655 .
F1 Sc1 C2 133.97(3) . .
C4 Sc1 C2 120.99(4) 3_655 .
C4 Sc1 C2 55.23(4) . .
C1 Sc1 C2 33.33(4) . .
C1 Sc1 C2 121.67(4) 3_655 .
C5 Sc1 C2 145.40(4) 3_655 .
C5 Sc1 C2 55.16(4) . .
C3 Sc1 C2 91.52(4) 3_655 .
C3 Sc1 C2 33.05(3) . .
F1 Sc1 C2 133.97(3) . 3_655
C4 Sc1 C2 55.23(4) 3_655 3_655
C4 Sc1 C2 120.99(4) . 3_655
C1 Sc1 C2 121.67(4) . 3_655
C1 Sc1 C2 33.33(4) 3_655 3_655
C5 Sc1 C2 55.16(4) 3_655 3_655
C5 Sc1 C2 145.40(4) . 3_655
C3 Sc1 C2 33.05(3) 3_655 3_655
C3 Sc1 C2 91.52(4) . 3_655
C2 Sc1 C2 92.06(5) . 3_655
C5 C1 C2 108.04(9) . .
C5 C1 C6 126.72(10) . .
C2 C1 C6 125.15(10) . .
C5 C1 Sc1 73.42(6) . .
C2 C1 Sc1 74.60(6) . .
C6 C1 Sc1 120.66(8) . .
C3 C2 C1 107.95(10) . .
C3 C2 C7 126.66(10) . .
C1 C2 C7 124.52(10) . .
C3 C2 Sc1 72.84(6) . .
C1 C2 Sc1 72.07(6) . .
C7 C2 Sc1 129.11(8) . .
C2 C3 C4 107.73(10) . .
C2 C3 C8 126.73(10) . .
C4 C3 C8 125.13(10) . .
C2 C3 Sc1 74.11(6) . .
C4 C3 Sc1 71.73(6) . .
C8 C3 Sc1 125.54(8) . .
C5 C4 C3 108.48(10) . .
C5 C4 C9 125.36(10) . .
C3 C4 C9 126.15(11) . .
C5 C4 Sc1 74.27(6) . .
C3 C4 Sc1 74.77(6) . .
C9 C4 Sc1 118.18(8) . .
C4 C5 C1 107.73(10) . .
C4 C5 C10 124.54(10) . .
C1 C5 C10 127.72(10) . .
C4 C5 Sc1 72.25(6) . .
C1 C5 Sc1 73.18(6) . .
C10 C5 Sc1 120.74(7) . .
C1 C6 H6A 109.5 . .
C1 C6 H6B 109.5 . .
H6A C6 H6B 109.5 . .
C1 C6 H6C 109.5 . .
H6A C6 H6C 109.5 . .
H6B C6 H6C 109.5 . .
C2 C7 H7A 109.5 . .
C2 C7 H7B 109.5 . .
H7A C7 H7B 109.5 . .
C2 C7 H7C 109.5 . .
H7A C7 H7C 109.5 . .
H7B C7 H7C 109.5 . .
C3 C8 H8A 109.5 . .
C3 C8 H8B 109.5 . .
H8A C8 H8B 109.5 . .
C3 C8 H8C 109.5 . .
H8A C8 H8C 109.5 . .
H8B C8 H8C 109.5 . .
C4 C9 H9A 109.5 . .
C4 C9 H9B 109.5 . .
H9A C9 H9B 109.5 . .
C4 C9 H9C 109.5 . .
H9A C9 H9C 109.5 . .
H9B C9 H9C 109.5 . .
C5 C10 H10A 109.5 . .
C5 C10 H10B 109.5 . .
H10A C10 H10B 109.5 . .
C5 C10 H10C 109.5 . .
H10A C10 H10C 109.5 . .
H10B C10 H10C 109.5 . .

loop_
_geom_bond_atom_site_label_1
_geom_bond_atom_site_label_2
_geom_bond_distance
_geom_bond_site_symmetry_2
Sc1 F1 1.9274(12) .
Sc1 C4 2.4509(11) 3_655
Sc1 C4 2.4509(11) .
Sc1 C1 2.4739(11) .
Sc1 C1 2.4739(11) 3_655
Sc1 C5 2.4770(11) 3_655
Sc1 C5 2.4770(11) .
Sc1 C3 2.4903(11) 3_655
Sc1 C3 2.4903(11) .
Sc1 C2 2.5068(11) .
Sc1 C2 2.5068(11) 3_655
C1 C5 1.4230(15) .
C1 C2 1.4286(15) .
C1 C6 1.5079(16) .
C2 C3 1.4214(15) .
C2 C7 1.5045(16) .
C3 C4 1.4247(16) .
C3 C8 1.5030(16) .
C4 C5 1.4193(15) .
C4 C9 1.5065(16) .
C5 C10 1.5014(15) .
C6 H6A 0.9800 .
C6 H6B 0.9800 .
C6 H6C 0.9800 .
C7 H7A 0.9800 .
C7 H7B 0.9800 .
C7 H7C 0.9800 .
C8 H8A 0.9800 .
C8 H8B 0.9800 .
C8 H8C 0.9800 .
C9 H9A 0.9800 .
C9 H9B 0.9800 .
C9 H9C 0.9800 .
C10 H10A 0.9800 .
C10 H10B 0.9800 .
C10 H10C 0.9800 .

loop_
_geom_torsion_atom_site_label_1
_geom_torsion_atom_site_label_2
_geom_torsion_atom_site_label_3
_geom_torsion_atom_site_label_4
_geom_torsion
C5 C1 C2 C3 1.87(12)
C6 C1 C2 C3 178.59(10)
Sc1 C1 C2 C3 -64.48(8)
C5 C1 C2 C7 -168.04(10)
C6 C1 C2 C7 8.67(18)
Sc1 C1 C2 C7 125.60(11)
C5 C1 C2 Sc1 66.36(7)
C6 C1 C2 Sc1 -116.93(11)
C1 C2 C3 C4 -0.35(12)
C7 C2 C3 C4 169.29(11)
Sc1 C2 C3 C4 -64.33(8)
C1 C2 C3 C8 -173.23(11)
C7 C2 C3 C8 -3.59(18)
Sc1 C2 C3 C8 122.79(11)
C1 C2 C3 Sc1 63.98(8)
C7 C2 C3 Sc1 -126.38(11)
C2 C3 C4 C5 -1.31(12)
C8 C3 C4 C5 171.71(11)
Sc1 C3 C4 C5 -67.22(8)
C2 C3 C4 C9 179.93(11)
C8 C3 C4 C9 -7.05(18)
Sc1 C3 C4 C9 114.03(11)
C2 C3 C4 Sc1 65.91(8)
C8 C3 C4 Sc1 -121.07(11)
C3 C4 C5 C1 2.47(12)
C9 C4 C5 C1 -178.76(11)
Sc1 C4 C5 C1 -65.08(8)
C3 C4 C5 C10 -176.91(10)
C9 C4 C5 C10 1.86(18)
Sc1 C4 C5 C10 115.54(11)
C3 C4 C5 Sc1 67.55(8)
C9 C4 C5 Sc1 -113.69(11)
C2 C1 C5 C4 -2.67(12)
C6 C1 C5 C4 -179.32(11)
Sc1 C1 C5 C4 64.47(8)
C2 C1 C5 C10 176.68(10)
C6 C1 C5 C10 0.03(19)
Sc1 C1 C5 C10 -116.18(11)
C2 C1 C5 Sc1 -67.14(8)
C6 C1 C5 Sc1 116.21(11)
